data_7206113
loop_
_publ_author_name
'U\<zarevi\'c, Krunoslav'
'Rub\<ci\'c, Mirta'
'Radi\'c, Maja'
'Pu\<skari\'c, Andreas'
'Cindri\'c, Marina'

_publ_section_title
;
 Mechanosensitive metal--ligand bonds in the design of new coordination
 compounds
;
_journal_issue 13
_journal_name_full CrystEngComm
_journal_page_first 4314
_journal_paper_doi 10.1039/c0ce00807a
_journal_volume 13
_journal_year 2011
_chemical_formula_moiety 'C19 H17 Mo N3 O5, C2 H3 N'
_chemical_formula_sum 'C21 H20 Mo N4 O5'
_chemical_formula_weight 504.35
_chemical_name_common
;
cis-dioxo(N-3-methoxysalicylidene-2-amino-3-hydroxypyridine)
(4-methylpyridine)molybdenum(VI) acetonitrile solvate
;
_chemical_name_systematic
;
cis-dioxo(N-3-methoxysalicylidene-2-amino-3-hydroxypyridine)
(4-methylpyridine)molybdenum(VI) acetonitrile solvate
;
_space_group_IT_number 14
_symmetry_cell_setting monoclinic
_symmetry_space_group_name_Hall '-P 2ybc'
_symmetry_space_group_name_H-M 'P 1 21/c 1'
_atom_sites_solution_hydrogens geom
_atom_sites_solution_primary direct
_atom_sites_solution_secondary difmap
_audit_creation_method SHELXL-97
_cell_angle_alpha 90.00
_cell_angle_beta 90.433(3)
_cell_angle_gamma 90.00
_cell_formula_units_Z 4
_cell_length_a 8.8879(3)
_cell_length_b 14.5134(5)
_cell_length_c 16.4716(6)
_cell_measurement_reflns_used 3307
_cell_measurement_temperature 295(2)
_cell_measurement_theta_max 29.7352
_cell_measurement_theta_min 4.2032
_cell_volume 2124.67(13)
_computing_cell_refinement
;
CrysAlis RED, Oxford Diffraction Ltd.,
Version 1.171.31.5 (release 28-08-2006 CrysAlis171 .NET)
(compiled Aug 28 2006,13:05:05)
;
_computing_data_collection
;
CrysAlis CCD, Oxford Diffraction Ltd.,
Version 1.171.31.5 (release 28-08-2006 CrysAlis171 .NET)
(compiled Aug 28 2006,13:05:05)
;
_computing_data_reduction
;
CrysAlis RED, Oxford Diffraction Ltd.,
Version 1.171.31.5 (release 28-08-2006 CrysAlis171 .NET)
(compiled Aug 28 2006,13:05:05)
;
_computing_structure_refinement 'SHELXL-97 (Sheldrick, 1997)'
_computing_structure_solution 'SHELXL-97 (Sheldrick, 1997)'
_diffrn_ambient_temperature 295(2)
_diffrn_detector_area_resol_mean 16.3426
_diffrn_measured_fraction_theta_full 0.996
_diffrn_measured_fraction_theta_max 0.996
_diffrn_measurement_device_type 'Xcalibur, Sapphire3'
_diffrn_measurement_method '\w scans'
_diffrn_radiation_monochromator graphite
_diffrn_radiation_source 'Enhance (Mo) X-ray Source'
_diffrn_radiation_type MoK\a
_diffrn_radiation_wavelength 0.71073
_diffrn_reflns_av_R_equivalents 0.0390
_diffrn_reflns_av_sigmaI/netI 0.1102
_diffrn_reflns_limit_h_max 11
_diffrn_reflns_limit_h_min -6
_diffrn_reflns_limit_k_max 17
_diffrn_reflns_limit_k_min -18
_diffrn_reflns_limit_l_max 20
_diffrn_reflns_limit_l_min -20
_diffrn_reflns_number 9891
_diffrn_reflns_theta_full 26.50
_diffrn_reflns_theta_max 26.50
_diffrn_reflns_theta_min 4.38
_exptl_absorpt_coefficient_mu 0.658
_exptl_absorpt_correction_T_max 1.00000
_exptl_absorpt_correction_T_min 0.90298
_exptl_absorpt_correction_type multi-scan
_exptl_absorpt_process_details
;
CrysAlisPro, Oxford Diffraction Ltd.,
Version 1.171.33.48 (release 15-09-2009 CrysAlis171 .NET)
(compiled Sep 15 2009,11:49:04)
Empirical absorption correction using spherical harmonics,
implemented in SCALE3 ABSPACK scaling algorithm.
;
_exptl_crystal_colour red
_exptl_crystal_density_diffrn 1.577
_exptl_crystal_density_method 'not measured'
_exptl_crystal_description prism
_exptl_crystal_F_000 1024
_exptl_crystal_size_max 0.08
_exptl_crystal_size_mid 0.06
_exptl_crystal_size_min 0.04
_refine_diff_density_max 0.376
_refine_diff_density_min -0.359
_refine_diff_density_rms 0.064
_refine_ls_extinction_method none
_refine_ls_goodness_of_fit_ref 1.050
_refine_ls_hydrogen_treatment constr
_refine_ls_matrix_type full
_refine_ls_number_parameters 281
_refine_ls_number_reflns 4400
_refine_ls_number_restraints 0
_refine_ls_restrained_S_all 1.050
_refine_ls_R_factor_all 0.0877
_refine_ls_R_factor_gt 0.0361
_refine_ls_shift/su_max 0.000
_refine_ls_shift/su_mean 0.000
_refine_ls_structure_factor_coef Fsqd
_refine_ls_weighting_details
; calc
[0.00000+1.00000exp(3.00(sin\q/\l)^2^)]/
[\s^2^(Fo^2^)+0.0000+0.0000*P+(0.0225P)^2^+0.0000sin\q/\l]
where P = 0.33333Fo^2^ + 0.66667Fc^2^
;
_refine_ls_weighting_scheme calc
_refine_ls_wR_factor_gt 0.0579
_refine_ls_wR_factor_ref 0.0670
_reflns_number_gt 2552
_reflns_number_total 4400
_reflns_threshold_expression >2sigma(I)
_cod_data_source_file c0ce00807a.txt
_cod_data_source_block I(Gp)_x_CH3CN
_cod_original_cell_volume 2124.69(13)
_cod_original_sg_symbol_H-M 'P 21/c'
_cod_database_code 7206113

loop_
_symmetry_equiv_pos_as_xyz
'x, y, z'
'-x, y+1/2, -z+1/2'
'-x, -y, -z'
'x, -y-1/2, z-1/2'

loop_
_atom_site_label
_atom_site_type_symbol
_atom_site_fract_x
_atom_site_fract_y
_atom_site_fract_z
_atom_site_U_iso_or_equiv
_atom_site_adp_type
_atom_site_occupancy
_atom_site_symmetry_multiplicity
_atom_site_calc_flag
_atom_site_refinement_flags
_atom_site_disorder_assembly
_atom_site_disorder_group
C2S C 0.5183(5) 0.9818(3) 0.3120(3) 0.0760(14) Uani 1 1 d . . .
H2S1 H 0.4870 0.9197 0.3224 0.114 Uiso 1 1 calc R . .
H2S2 H 0.6259 0.9858 0.3161 0.114 Uiso 1 1 calc R . .
H2S3 H 0.4866 0.9996 0.2584 0.114 Uiso 1 1 calc R . .
C1S C 0.4522(6) 1.0416(3) 0.3698(3) 0.0710(13) Uani 1 1 d . . .
N1S N 0.3994(6) 1.0882(3) 0.4149(3) 0.1248(19) Uani 1 1 d . . .
Mo1 Mo 0.11011(3) 0.91739(2) 0.201901(18) 0.03553(9) Uani 1 1 d . . .
O3 O -0.0722(2) 0.84058(15) 0.21480(13) 0.0389(6) Uani 1 1 d . . .
O4 O 0.2065(2) 1.03653(15) 0.19122(12) 0.0392(6) Uani 1 1 d . . .
O1 O 0.1767(2) 0.87082(16) 0.11472(13) 0.0474(6) Uani 1 1 d . . .
N3 N -0.0178(3) 1.00085(19) 0.30772(15) 0.0391(7) Uani 1 1 d . . .
O5 O 0.4477(3) 1.13814(17) 0.17884(15) 0.0541(7) Uani 1 1 d . . .
N2 N -0.0722(3) 0.99182(18) 0.12996(15) 0.0322(6) Uani 1 1 d . . .
C6 C -0.0533(4) 1.0632(2) 0.08471(18) 0.0360(8) Uani 1 1 d . . .
H6 H -0.1333 1.0812 0.0516 0.043 Uiso 1 1 calc R . .
C1 C -0.2094(4) 0.9423(2) 0.13027(18) 0.0326(8) Uani 1 1 d . . .
C5 C -0.4508(4) 0.9170(3) 0.0934(2) 0.0507(9) Uani 1 1 d . . .
H5 H -0.5375 0.9354 0.0659 0.061 Uiso 1 1 calc R . .
C8 C 0.2061(4) 1.1012(2) 0.13285(18) 0.0333(8) Uani 1 1 d . . .
C2 C -0.2022(4) 0.8613(2) 0.17541(19) 0.0335(8) Uani 1 1 d . . .
C7 C 0.0814(4) 1.1169(2) 0.08165(19) 0.0353(8) Uani 1 1 d . . .
C9 C 0.3334(4) 1.1583(2) 0.1264(2) 0.0423(9) Uani 1 1 d . . .
C33 C -0.1636(4) 1.0921(3) 0.4353(2) 0.0470(9) Uani 1 1 d . . .
O2 O 0.2081(3) 0.86797(16) 0.27896(14) 0.0512(6) Uani 1 1 d . . .
C31 C -0.0786(4) 0.9557(2) 0.3697(2) 0.0434(9) Uani 1 1 d . . .
H31 H -0.0723 0.8917 0.3699 0.052 Uiso 1 1 calc R . .
N1 N -0.3294(3) 0.9712(2) 0.08906(16) 0.0422(7) Uani 1 1 d . . .
C32 C -0.1499(4) 0.9978(3) 0.4332(2) 0.0489(10) Uani 1 1 d . . .
H32 H -0.1891 0.9623 0.4751 0.059 Uiso 1 1 calc R . .
C35 C -0.0301(4) 1.0927(3) 0.3101(2) 0.0501(9) Uani 1 1 d . . .
H35 H 0.0122 1.1269 0.2683 0.060 Uiso 1 1 calc R . .
C4 C -0.4547(4) 0.8360(3) 0.1361(2) 0.0519(10) Uani 1 1 d . . .
H4 H -0.5420 0.8006 0.1364 0.062 Uiso 1 1 calc R . .
C3 C -0.3290(4) 0.8071(2) 0.1785(2) 0.0446(9) Uani 1 1 d . . .
H3 H -0.3299 0.7526 0.2083 0.054 Uiso 1 1 calc R . .
C10 C 0.3348(5) 1.2279(3) 0.0697(2) 0.0511(10) Uani 1 1 d . . .
H10 H 0.4192 1.2654 0.0653 0.061 Uiso 1 1 calc R . .
C11 C 0.2117(5) 1.2429(3) 0.0192(2) 0.0521(10) Uani 1 1 d . . .
H11 H 0.2143 1.2900 -0.0190 0.062 Uiso 1 1 calc R . .
C34 C -0.1024(5) 1.1391(3) 0.3714(2) 0.0538(10) Uani 1 1 d . . .
H34 H -0.1098 1.2030 0.3694 0.065 Uiso 1 1 calc R . .
C12 C 0.0876(4) 1.1892(2) 0.0253(2) 0.0443(9) Uani 1 1 d . . .
H12 H 0.0053 1.2005 -0.0084 0.053 Uiso 1 1 calc R . .
C13 C 0.5856(4) 1.1863(3) 0.1697(3) 0.0810(14) Uani 1 1 d . . .
H13A H 0.6558 1.1662 0.2106 0.121 Uiso 1 1 calc R . .
H13B H 0.5682 1.2512 0.1755 0.121 Uiso 1 1 calc R . .
H13C H 0.6259 1.1740 0.1169 0.121 Uiso 1 1 calc R . .
C36 C -0.2426(5) 1.1411(3) 0.5030(2) 0.0674(12) Uani 1 1 d . . .
H36A H -0.2773 1.0968 0.5419 0.101 Uiso 0.50 1 calc PR . .
H36B H -0.3269 1.1746 0.4814 0.101 Uiso 0.50 1 calc PR . .
H36C H -0.1741 1.1831 0.5290 0.101 Uiso 0.50 1 calc PR . .
H36D H -0.2416 1.2062 0.4930 0.101 Uiso 0.50 1 calc PR . .
H36E H -0.1919 1.1284 0.5535 0.101 Uiso 0.50 1 calc PR . .
H36F H -0.3448 1.1199 0.5059 0.101 Uiso 0.50 1 calc PR . .

loop_
_atom_site_aniso_label
_atom_site_aniso_U_11
_atom_site_aniso_U_22
_atom_site_aniso_U_33
_atom_site_aniso_U_23
_atom_site_aniso_U_13
_atom_site_aniso_U_12
C2S 0.055(3) 0.082(3) 0.091(3) -0.023(3) -0.011(3) 0.010(3)
C1S 0.067(3) 0.059(3) 0.087(3) 0.005(3) 0.020(3) 0.008(3)
N1S 0.153(5) 0.088(3) 0.135(4) -0.002(3) 0.072(4) 0.027(3)
Mo1 0.02725(14) 0.03438(16) 0.04494(17) 0.00135(18) -0.00073(11) 0.00017(19)
O3 0.0323(13) 0.0363(14) 0.0482(14) 0.0039(11) 0.0006(11) -0.0042(11)
O4 0.0323(13) 0.0395(14) 0.0458(14) 0.0042(11) -0.0013(11) -0.0079(12)
O1 0.0316(13) 0.0515(15) 0.0591(15) -0.0063(12) 0.0047(11) -0.0009(12)
N3 0.0397(17) 0.0384(18) 0.0390(16) 0.0024(14) 0.0020(14) -0.0016(15)
O5 0.0322(14) 0.0535(17) 0.0766(18) -0.0100(14) -0.0019(13) -0.0166(13)
N2 0.0271(15) 0.0322(16) 0.0372(16) -0.0018(13) 0.0013(12) -0.0043(13)
C6 0.0322(18) 0.043(2) 0.0332(17) -0.0006(16) 0.0015(14) 0.0042(17)
C1 0.0252(17) 0.035(2) 0.0376(19) -0.0052(15) 0.0060(14) -0.0015(15)
C5 0.0281(18) 0.063(3) 0.061(2) -0.006(2) -0.0001(16) 0.000(2)
C8 0.0355(18) 0.029(2) 0.0351(18) -0.0058(16) 0.0080(15) -0.0041(16)
C2 0.0283(18) 0.034(2) 0.0378(19) -0.0049(16) 0.0095(15) -0.0012(17)
C7 0.036(2) 0.0324(19) 0.0373(19) 0.0012(16) 0.0077(15) -0.0048(16)
C9 0.037(2) 0.038(2) 0.053(2) -0.0131(19) 0.0109(18) -0.0066(18)
C33 0.049(2) 0.048(3) 0.044(2) -0.002(2) -0.0023(17) 0.003(2)
O2 0.0432(15) 0.0506(16) 0.0598(15) 0.0074(13) -0.0056(12) 0.0081(13)
C31 0.046(2) 0.036(2) 0.048(2) 0.0098(18) 0.0025(18) 0.0023(19)
N1 0.0312(17) 0.0456(19) 0.0497(18) -0.0008(15) -0.0011(14) 0.0005(15)
C32 0.053(3) 0.053(3) 0.041(2) 0.0095(19) 0.0086(19) -0.002(2)
C35 0.067(3) 0.036(2) 0.047(2) 0.008(2) 0.0111(18) -0.003(2)
C4 0.032(2) 0.060(3) 0.064(3) -0.005(2) 0.0065(19) -0.014(2)
C3 0.040(2) 0.045(2) 0.049(2) -0.0049(18) 0.0127(18) -0.0116(19)
C10 0.051(3) 0.043(2) 0.059(2) -0.010(2) 0.024(2) -0.022(2)
C11 0.068(3) 0.038(2) 0.050(2) 0.0037(19) 0.017(2) -0.010(2)
C34 0.075(3) 0.034(2) 0.052(2) -0.0007(19) 0.007(2) 0.000(2)
C12 0.050(2) 0.040(2) 0.043(2) 0.0013(18) 0.0057(18) -0.006(2)
C13 0.039(3) 0.072(3) 0.132(4) -0.007(3) 0.000(3) -0.027(2)
C36 0.074(3) 0.067(3) 0.062(3) -0.017(2) 0.017(2) -0.003(3)

loop_
_atom_type_symbol
_atom_type_description
_atom_type_scat_dispersion_real
_atom_type_scat_dispersion_imag
_atom_type_scat_source
C C 0.0033 0.0016 'International Tables Vol C Tables 4.2.6.8 and 6.1.1.4'
H H 0.0000 0.0000 'International Tables Vol C Tables 4.2.6.8 and 6.1.1.4'
O O 0.0106 0.0060 'International Tables Vol C Tables 4.2.6.8 and 6.1.1.4'
N N 0.0061 0.0033 'International Tables Vol C Tables 4.2.6.8 and 6.1.1.4'
Mo Mo -1.6832 0.6857 'International Tables Vol C Tables 4.2.6.8 and 6.1.1.4'

loop_
_geom_angle_atom_site_label_1
_geom_angle_atom_site_label_2
_geom_angle_atom_site_label_3
_geom_angle
_geom_angle_site_symmetry_1
_geom_angle_site_symmetry_3
_geom_angle_publ_flag
C1S C2S H2S1 109.5 . . ?
C1S C2S H2S2 109.5 . . ?
H2S1 C2S H2S2 109.5 . . ?
C1S C2S H2S3 109.5 . . ?
H2S1 C2S H2S3 109.5 . . ?
H2S2 C2S H2S3 109.5 . . ?
N1S C1S C2S 179.5(6) . . ?
O2 Mo1 O1 106.54(11) . . ?
O2 Mo1 O4 102.74(10) . . ?
O1 Mo1 O4 96.96(10) . . ?
O2 Mo1 O3 95.62(10) . . ?
O1 Mo1 O3 99.06(10) . . ?
O4 Mo1 O3 151.04(9) . . ?
O2 Mo1 N2 162.29(10) . . ?
O1 Mo1 N2 89.99(10) . . ?
O4 Mo1 N2 80.95(9) . . ?
O3 Mo1 N2 75.10(9) . . ?
O2 Mo1 N3 85.04(10) . . ?
O1 Mo1 N3 168.41(10) . . ?
O4 Mo1 N3 80.14(9) . . ?
O3 Mo1 N3 79.33(9) . . ?
N2 Mo1 N3 78.49(9) . . ?
C2 O3 Mo1 121.30(19) . . ?
C8 O4 Mo1 133.58(18) . . ?
C31 N3 C35 115.7(3) . . ?
C31 N3 Mo1 120.2(2) . . ?
C35 N3 Mo1 124.1(2) . . ?
C9 O5 C13 117.9(3) . . ?
C6 N2 C1 121.7(3) . . ?
C6 N2 Mo1 126.1(2) . . ?
C1 N2 Mo1 111.57(19) . . ?
N2 C6 C7 124.8(3) . . ?
N2 C6 H6 117.6 . . ?
C7 C6 H6 117.6 . . ?
N1 C1 C2 124.9(3) . . ?
N1 C1 N2 121.8(3) . . ?
C2 C1 N2 113.2(3) . . ?
N1 C5 C4 123.8(3) . . ?
N1 C5 H5 118.1 . . ?
C4 C5 H5 118.1 . . ?
O4 C8 C7 122.7(3) . . ?
O4 C8 C9 117.9(3) . . ?
C7 C8 C9 119.4(3) . . ?
O3 C2 C3 123.5(3) . . ?
O3 C2 C1 118.6(3) . . ?
C3 C2 C1 117.9(3) . . ?
C12 C7 C8 118.9(3) . . ?
C12 C7 C6 117.9(3) . . ?
C8 C7 C6 123.2(3) . . ?
O5 C9 C10 125.3(3) . . ?
O5 C9 C8 115.0(3) . . ?
C10 C9 C8 119.7(3) . . ?
C34 C33 C32 116.2(3) . . ?
C34 C33 C36 121.7(4) . . ?
C32 C33 C36 122.1(3) . . ?
N3 C31 C32 124.0(3) . . ?
N3 C31 H31 118.0 . . ?
C32 C31 H31 118.0 . . ?
C1 N1 C5 115.6(3) . . ?
C31 C32 C33 120.2(3) . . ?
C31 C32 H32 119.9 . . ?
C33 C32 H32 119.9 . . ?
N3 C35 C34 123.2(3) . . ?
N3 C35 H35 118.4 . . ?
C34 C35 H35 118.4 . . ?
C5 C4 C3 119.8(3) . . ?
C5 C4 H4 120.1 . . ?
C3 C4 H4 120.1 . . ?
C2 C3 C4 117.9(3) . . ?
C2 C3 H3 121.0 . . ?
C4 C3 H3 121.0 . . ?
C9 C10 C11 120.7(4) . . ?
C9 C10 H10 119.6 . . ?
C11 C10 H10 119.6 . . ?
C12 C11 C10 120.4(3) . . ?
C12 C11 H11 119.8 . . ?
C10 C11 H11 119.8 . . ?
C33 C34 C35 120.6(4) . . ?
C33 C34 H34 119.7 . . ?
C35 C34 H34 119.7 . . ?
C11 C12 C7 121.0(4) . . ?
C11 C12 H12 119.5 . . ?
C7 C12 H12 119.5 . . ?
O5 C13 H13A 109.5 . . ?
O5 C13 H13B 109.5 . . ?
H13A C13 H13B 109.5 . . ?
O5 C13 H13C 109.5 . . ?
H13A C13 H13C 109.5 . . ?
H13B C13 H13C 109.5 . . ?
C33 C36 H36A 109.5 . . ?
C33 C36 H36B 109.5 . . ?
H36A C36 H36B 109.5 . . ?
C33 C36 H36C 109.5 . . ?
H36A C36 H36C 109.5 . . ?
H36B C36 H36C 109.5 . . ?
C33 C36 H36D 109.5 . . ?
H36A C36 H36D 141.1 . . ?
H36B C36 H36D 56.3 . . ?
H36C C36 H36D 56.3 . . ?
C33 C36 H36E 109.5 . . ?
H36A C36 H36E 56.3 . . ?
H36B C36 H36E 141.1 . . ?
H36C C36 H36E 56.3 . . ?
H36D C36 H36E 109.5 . . ?
C33 C36 H36F 109.5 . . ?
H36A C36 H36F 56.3 . . ?
H36B C36 H36F 56.3 . . ?
H36C C36 H36F 141.1 . . ?
H36D C36 H36F 109.5 . . ?
H36E C36 H36F 109.5 . . ?

loop_
_geom_bond_atom_site_label_1
_geom_bond_atom_site_label_2
_geom_bond_distance
_geom_bond_site_symmetry_2
_geom_bond_publ_flag
C2S C1S 1.418(6) . ?
C2S H2S1 0.9600 . ?
C2S H2S2 0.9600 . ?
C2S H2S3 0.9600 . ?
C1S N1S 1.111(5) . ?
Mo1 O2 1.693(2) . ?
Mo1 O1 1.698(2) . ?
Mo1 O4 1.939(2) . ?
Mo1 O3 1.979(2) . ?
Mo1 N2 2.273(3) . ?
Mo1 N3 2.414(3) . ?
O3 C2 1.355(4) . ?
O4 C8 1.344(3) . ?
N3 C31 1.331(4) . ?
N3 C35 1.339(4) . ?
O5 C9 1.360(4) . ?
O5 C13 1.420(4) . ?
N2 C6 1.288(4) . ?
N2 C1 1.415(4) . ?
C6 C7 1.430(4) . ?
C6 H6 0.9300 . ?
C1 N1 1.328(4) . ?
C1 C2 1.393(4) . ?
C5 N1 1.337(4) . ?
C5 C4 1.370(5) . ?
C5 H5 0.9300 . ?
C8 C7 1.406(4) . ?
C8 C9 1.407(4) . ?
C2 C3 1.376(4) . ?
C7 C12 1.403(4) . ?
C9 C10 1.376(5) . ?
C33 C34 1.371(5) . ?
C33 C32 1.375(5) . ?
C33 C36 1.502(5) . ?
C31 C32 1.371(5) . ?
C31 H31 0.9300 . ?
C32 H32 0.9300 . ?
C35 C34 1.377(5) . ?
C35 H35 0.9300 . ?
C4 C3 1.379(5) . ?
C4 H4 0.9300 . ?
C3 H3 0.9300 . ?
C10 C11 1.387(5) . ?
C10 H10 0.9300 . ?
C11 C12 1.354(5) . ?
C11 H11 0.9300 . ?
C34 H34 0.9300 . ?
C12 H12 0.9300 . ?
C13 H13A 0.9600 . ?
C13 H13B 0.9600 . ?
C13 H13C 0.9600 . ?
C36 H36A 0.9600 . ?
C36 H36B 0.9600 . ?
C36 H36C 0.9600 . ?
C36 H36D 0.9600 . ?
C36 H36E 0.9600 . ?
C36 H36F 0.9600 . ?
